data_2202719
loop_
_publ_author_name
'Daqing Shi'
'Juxian Wang'
'Xiangshan Wang'
'Qiya Zhuang'

_publ_section_title
;Ethyl
 2-amino-4-(2,4-dichlorophenyl)-4<i>H</i>-benzo[<i>f</i>]chromene-3-carboxylate
;
_journal_issue 11
_journal_name_full 'Acta Crystallographica Section E'
_journal_page_first o1733
_journal_page_last o1734
_journal_paper_doi 10.1107/S1600536803022852
_journal_volume 59
_journal_year 2003
_chemical_formula_iupac 'C22 H17 Cl2 N O3'
_chemical_formula_moiety 'C22 H17 Cl2 N O3'
_chemical_formula_sum 'C22 H17 Cl2 N O3'
_chemical_formula_weight 414.27
_chemical_melting_point .468E-305
_chemical_name_systematic
;
Ethyl 2-amino-4-(2,4-dichlorophenyl)-4H-benzo[f]chromene-3-carboxylate
;
_space_group_IT_number 14
_symmetry_cell_setting monoclinic
_symmetry_space_group_name_Hall '-P 2yn'
_symmetry_space_group_name_H-M 'P 1 21/n 1'
_atom_sites_solution_hydrogens geom
_atom_sites_solution_primary direct
_atom_sites_solution_secondary difmap
_cell_angle_alpha 90.00
_cell_angle_beta 101.210(10)
_cell_angle_gamma 90.00
_cell_formula_units_Z 4
_cell_length_a 14.505(2)
_cell_length_b 9.0370(10)
_cell_length_c 14.913(2)
_cell_measurement_reflns_used 27
_cell_measurement_temperature 292(2)
_cell_measurement_theta_max 15.2
_cell_measurement_theta_min 2.9
_cell_volume 1917.5(4)
_computing_cell_refinement XSCANS
_computing_data_collection 'XSCANS (Siemens, 1994)'
_computing_data_reduction 'SHELXTL (Sheldrick, 1997)'
_computing_molecular_graphics SHELXTL
_computing_publication_material SHELXTL
_computing_structure_refinement SHELXTL
_computing_structure_solution SHELXTL
_diffrn_ambient_temperature 292(2)
_diffrn_measured_fraction_theta_full 1.000
_diffrn_measured_fraction_theta_max 1.000
_diffrn_measurement_device_type 'Siemens P4'
_diffrn_measurement_method \w
_diffrn_radiation_monochromator graphite
_diffrn_radiation_source 'normal-focus sealed tube'
_diffrn_radiation_type MoK\a
_diffrn_radiation_wavelength 0.71073
_diffrn_reflns_av_R_equivalents 0.0126
_diffrn_reflns_av_sigmaI/netI 0.0338
_diffrn_reflns_limit_h_max 17
_diffrn_reflns_limit_h_min -10
_diffrn_reflns_limit_k_max 10
_diffrn_reflns_limit_k_min -5
_diffrn_reflns_limit_l_max 17
_diffrn_reflns_limit_l_min -17
_diffrn_reflns_number 4195
_diffrn_reflns_theta_full 25.0
_diffrn_reflns_theta_max 24.99
_diffrn_reflns_theta_min 1.79
_diffrn_standards_decay_% 2.74
_diffrn_standards_interval_count 97
_diffrn_standards_number 3
_exptl_absorpt_coefficient_mu 0.362
_exptl_absorpt_correction_T_max 0.917
_exptl_absorpt_correction_T_min 0.770
_exptl_absorpt_correction_type psi-scan
_exptl_absorpt_process_details '(XSCANS; Siemens, 1994)'
_exptl_crystal_colour colorless
_exptl_crystal_density_diffrn 1.435
_exptl_crystal_density_method 'not measured'
_exptl_crystal_description block
_exptl_crystal_F_000 856
_exptl_crystal_size_max 0.56
_exptl_crystal_size_mid 0.52
_exptl_crystal_size_min 0.24
_refine_diff_density_max 0.428
_refine_diff_density_min -0.255
_refine_ls_extinction_coef 0.0052(13)
_refine_ls_extinction_expression Fc^*^=kFc[1+0.001xFc^2^\l^3^/sin(2\q)]^-1/4^
_refine_ls_extinction_method SHELXL97
_refine_ls_goodness_of_fit_ref 1.085
_refine_ls_hydrogen_treatment mixed
_refine_ls_matrix_type full
_refine_ls_number_parameters 263
_refine_ls_number_reflns 3379
_refine_ls_number_restraints 2
_refine_ls_restrained_S_all 1.085
_refine_ls_R_factor_all 0.0699
_refine_ls_R_factor_gt 0.0444
_refine_ls_shift/su_max 0.001
_refine_ls_shift/su_mean 0.000
_refine_ls_structure_factor_coef Fsqd
_refine_ls_weighting_details 'calc w = 1/[\s^2^(Fo^2^)+(0.0657P)^2^] where P = (Fo^2^+2Fc^2^)/3'
_refine_ls_weighting_scheme calc
_refine_ls_wR_factor_gt 0.1177
_refine_ls_wR_factor_ref 0.1272
_reflns_number_gt 2292
_reflns_number_total 3379
_reflns_threshold_expression I>2\s(I)
_cod_data_source_file lh6123.cif
_cod_data_source_block I
_cod_depositor_comments
;
The following automatic conversions were performed:
'_symmetry_cell_setting' value 'Monoclinic' changed to 'monoclinic'
according to '/home/saulius/struct/CIF-dictionaries/cif_core.dic'
dictionary named 'cif_core.dic' version 2.4.1 from
2010-06-29.

'_geom_bond_publ_flag' value 'Y' changed to 'y' according to
'/home/saulius/struct/CIF-dictionaries/cif_core.dic' dictionary named
'cif_core.dic' version 2.4.1 from 2010-06-29 (10 times).

Automatic conversion script
Id: cif_fix_enum 1527 2010-12-29 10:47:43Z saulius 

The following automatic conversions were performed:

'_symmetry_cell_setting' value 'Monoclinic' changed to 'monoclinic'
according to /home/saulius/struct/CIF-dictionaries/cif_core.dic
dictionary named 'cif_core.dic' version 2.4.1 from
2010-06-29.

'_geom_bond_publ_flag' value 'Y' changed to 'y'
according to /home/saulius/struct/CIF-dictionaries/cif_core.dic
dictionary named 'cif_core.dic' version 2.4.1 from 2010-06-29 (10
times).

'_geom_angle_publ_flag' value 'Y' changed to 'y' according
to /home/saulius/struct/CIF-dictionaries/cif_core.dic dictionary
named 'cif_core.dic' version 2.4.1 from 2010-06-29 (12
times).

'_geom_torsion_publ_flag' value 'Y' changed to 'y' according
to /home/saulius/struct/CIF-dictionaries/cif_core.dic dictionary
named 'cif_core.dic' version 2.4.1 from 2010-06-29 (12 times).

Automatic conversion script
Id: cif_fix_values 1715 2011-07-08 13:25:40Z adriana 
;
_cod_original_sg_symbol_H-M 'P 21/n'
_cod_database_code 2202719
_cod_database_fobs_code 2202719

loop_
_symmetry_equiv_pos_as_xyz
'x, y, z'
'-x+1/2, y+1/2, -z+1/2'
'-x, -y, -z'
'x-1/2, -y-1/2, z-1/2'

loop_
_atom_site_label
_atom_site_fract_x
_atom_site_fract_y
_atom_site_fract_z
_atom_site_U_iso_or_equiv
_atom_site_adp_type
_atom_site_calc_flag
_atom_site_refinement_flags
_atom_site_occupancy
_atom_site_disorder_assembly
_atom_site_disorder_group
_atom_site_type_symbol
Cl1 0.27601(4) 0.20229(9) 0.73019(5) 0.0648(3) Uani d . 1 . . Cl
Cl2 0.33548(6) -0.14702(11) 1.02538(6) 0.0876(3) Uani d . 1 . . Cl
O1 0.64487(11) -0.0676(2) 0.68554(12) 0.0528(5) Uani d . 1 . . O
O2 0.48020(13) 0.3596(2) 0.73399(17) 0.0740(7) Uani d . 1 . . O
O3 0.63744(12) 0.3694(2) 0.77851(13) 0.0587(5) Uani d . 1 . . O
N 0.73094(15) 0.1149(3) 0.75533(17) 0.0539(6) Uani d D 1 . . N
C1 0.64353(16) 0.0722(3) 0.71910(16) 0.0421(6) Uani d . 1 . . C
C2 0.56205(15) 0.1485(3) 0.71608(16) 0.0413(6) Uani d . 1 . . C
C3 0.46768(15) 0.0718(3) 0.68748(16) 0.0400(6) Uani d . 1 . . C
H3 0.4230 0.1422 0.6530 0.048 Uiso calc R 1 . . H
C4 0.47798(16) -0.0580(3) 0.62602(16) 0.0413(6) Uani d . 1 . . C
C5 0.56438(17) -0.1187(3) 0.62734(17) 0.0467(6) Uani d . 1 . . C
C6 0.5804(2) -0.2364(3) 0.57188(19) 0.0581(8) Uani d . 1 . . C
H6 0.6409 -0.2722 0.5744 0.070 Uiso calc R 1 . . H
C7 0.5066(2) -0.2978(3) 0.5144(2) 0.0616(8) Uani d . 1 . . C
H7 0.5171 -0.3755 0.4767 0.074 Uiso calc R 1 . . H
C8 0.4145(2) -0.2461(3) 0.51043(17) 0.0547(7) Uani d . 1 . . C
C9 0.3371(3) -0.3114(4) 0.4523(2) 0.0712(9) Uani d . 1 . . C
H9 0.3467 -0.3936 0.4177 0.085 Uiso calc R 1 . . H
C10 0.2493(3) -0.2571(5) 0.4458(2) 0.0836(11) Uani d . 1 . . C
H10 0.1989 -0.3025 0.4077 0.100 Uiso calc R 1 . . H
C11 0.2347(2) -0.1333(4) 0.4961(2) 0.0792(10) Uani d . 1 . . C
H11 0.1744 -0.0944 0.4896 0.095 Uiso calc R 1 . . H
C12 0.30750(19) -0.0667(4) 0.55543(19) 0.0621(8) Uani d . 1 . . C
H12 0.2958 0.0150 0.5894 0.075 Uiso calc R 1 . . H
C13 0.39960(18) -0.1224(3) 0.56469(17) 0.0482(7) Uani d . 1 . . C
C14 0.56613(18) 0.2983(3) 0.74640(18) 0.0478(6) Uani d . 1 . . C
C15 0.4700(2) 0.5032(4) 0.7747(3) 0.0897(12) Uani d . 1 . . C
H15A 0.4170 0.5558 0.7392 0.108 Uiso calc R 1 . . H
H15B 0.5262 0.5620 0.7760 0.108 Uiso calc R 1 . . H
C16 0.4551(4) 0.4784(5) 0.8672(4) 0.1349(19) Uani d . 1 . . C
H16A 0.4047 0.4090 0.8659 0.162 Uiso calc R 1 . . H
H16B 0.4392 0.5703 0.8927 0.162 Uiso calc R 1 . . H
H16C 0.5115 0.4395 0.9042 0.162 Uiso calc R 1 . . H
C17 0.43043(15) 0.0218(3) 0.77191(16) 0.0398(6) Uani d . 1 . . C
C18 0.34755(16) 0.0723(3) 0.79615(17) 0.0454(6) Uani d . 1 . . C
C19 0.31869(18) 0.0218(3) 0.87436(18) 0.0541(7) Uani d . 1 . . C
H19 0.2631 0.0564 0.8891 0.065 Uiso calc R 1 . . H
C20 0.37229(19) -0.0785(3) 0.92902(18) 0.0531(7) Uani d . 1 . . C
C21 0.45559(19) -0.1282(3) 0.90977(18) 0.0544(7) Uani d . 1 . . C
H21 0.4931 -0.1939 0.9489 0.065 Uiso calc R 1 . . H
C22 0.48283(17) -0.0789(3) 0.83091(18) 0.0474(6) Uani d . 1 . . C
H22 0.5385 -0.1148 0.8170 0.057 Uiso calc R 1 . . H
H1A 0.7381(19) 0.2053(15) 0.7733(18) 0.059(10) Uiso d D 1 . . H
H1B 0.7763(13) 0.063(3) 0.7440(18) 0.057(9) Uiso d D 1 . . H

loop_
_atom_site_aniso_label
_atom_site_aniso_U_11
_atom_site_aniso_U_22
_atom_site_aniso_U_33
_atom_site_aniso_U_12
_atom_site_aniso_U_13
_atom_site_aniso_U_23
Cl1 0.0436(4) 0.0748(6) 0.0774(5) 0.0162(4) 0.0151(3) 0.0091(4)
Cl2 0.0930(6) 0.1155(8) 0.0611(5) -0.0267(5) 0.0315(4) 0.0129(5)
O1 0.0423(10) 0.0539(12) 0.0607(11) 0.0080(9) 0.0064(8) -0.0081(10)
O2 0.0478(11) 0.0552(13) 0.1188(18) 0.0033(10) 0.0160(11) -0.0241(12)
O3 0.0487(11) 0.0544(12) 0.0753(13) -0.0145(10) 0.0175(9) -0.0106(10)
N 0.0346(14) 0.0635(18) 0.0631(16) 0.0024(13) 0.0083(11) -0.0037(14)
C1 0.0364(14) 0.0501(16) 0.0406(14) -0.0025(12) 0.0092(11) 0.0031(12)
C2 0.0321(12) 0.0485(15) 0.0443(14) -0.0027(11) 0.0100(10) 0.0001(12)
C3 0.0344(12) 0.0433(14) 0.0425(14) 0.0019(11) 0.0080(10) 0.0027(12)
C4 0.0427(14) 0.0424(14) 0.0398(13) -0.0008(12) 0.0104(11) 0.0012(12)
C5 0.0470(15) 0.0484(16) 0.0447(14) -0.0009(13) 0.0087(12) -0.0023(12)
C6 0.0645(18) 0.0519(17) 0.0591(18) 0.0082(15) 0.0152(15) -0.0049(15)
C7 0.085(2) 0.0514(17) 0.0513(17) -0.0019(17) 0.0220(16) -0.0084(15)
C8 0.0712(19) 0.0550(17) 0.0380(15) -0.0156(15) 0.0107(14) 0.0008(13)
C9 0.089(2) 0.077(2) 0.0470(17) -0.034(2) 0.0123(16) -0.0087(17)
C10 0.079(2) 0.113(3) 0.055(2) -0.046(2) 0.0025(18) -0.010(2)
C11 0.0513(18) 0.121(3) 0.062(2) -0.0208(19) 0.0031(15) -0.003(2)
C12 0.0484(16) 0.084(2) 0.0529(17) -0.0104(16) 0.0066(13) -0.0060(16)
C13 0.0505(16) 0.0574(17) 0.0376(14) -0.0125(13) 0.0109(12) 0.0035(13)
C14 0.0400(15) 0.0489(16) 0.0575(16) -0.0046(13) 0.0169(12) -0.0024(14)
C15 0.069(2) 0.063(2) 0.144(4) -0.0006(18) 0.035(2) -0.040(2)
C16 0.148(4) 0.095(3) 0.173(5) -0.001(3) 0.057(4) -0.053(4)
C17 0.0328(12) 0.0445(15) 0.0425(14) -0.0043(11) 0.0079(10) -0.0045(12)
C18 0.0368(13) 0.0481(15) 0.0518(15) -0.0044(12) 0.0100(11) -0.0055(13)
C19 0.0428(14) 0.069(2) 0.0543(16) -0.0087(14) 0.0190(13) -0.0098(15)
C20 0.0561(17) 0.0597(18) 0.0455(15) -0.0187(15) 0.0150(13) -0.0005(14)
C21 0.0573(17) 0.0521(17) 0.0514(16) -0.0063(14) 0.0047(13) 0.0070(14)
C22 0.0397(14) 0.0491(16) 0.0537(16) 0.0023(12) 0.0098(12) 0.0035(14)

loop_
_atom_type_symbol
_atom_type_description
_atom_type_scat_dispersion_real
_atom_type_scat_dispersion_imag
_atom_type_scat_source
C C 0.0033 0.0016 'International Tables Vol C Tables 4.2.6.8 and 6.1.1.4'
H H 0.0000 0.0000 'International Tables Vol C Tables 4.2.6.8 and 6.1.1.4'
N N 0.0061 0.0033 'International Tables Vol C Tables 4.2.6.8 and 6.1.1.4'
O O 0.0106 0.0060 'International Tables Vol C Tables 4.2.6.8 and 6.1.1.4'
Cl Cl 0.1484 0.1585 'International Tables Vol C Tables 4.2.6.8 and 6.1.1.4'

loop_
_geom_angle_atom_site_label_1
_geom_angle_atom_site_label_2
_geom_angle_atom_site_label_3
_geom_angle
_geom_angle_publ_flag
C1 O1 C5 117.88(19) y
C14 O2 C15 118.6(2) y
C1 N H1A 116.7(19) ?
C1 N H1B 118.1(19) ?
H1A N H1B 122(3) ?
N C1 O1 109.7(2) y
N C1 C2 128.1(3) y
O1 C1 C2 122.2(2) y
C1 C2 C14 119.2(2) y
C1 C2 C3 120.4(2) y
C14 C2 C3 120.2(2) ?
C4 C3 C2 109.52(19) ?
C4 C3 C17 111.2(2) ?
C2 C3 C17 110.25(19) ?
C4 C3 H3 108.6 ?
C2 C3 H3 108.6 ?
C17 C3 H3 108.6 ?
C5 C4 C13 117.2(2) ?
C5 C4 C3 120.1(2) ?
C13 C4 C3 122.7(2) ?
C4 C5 O1 122.2(2) ?
C4 C5 C6 123.8(2) ?
O1 C5 C6 114.0(2) y
C7 C6 C5 119.1(3) ?
C7 C6 H6 120.4 ?
C5 C6 H6 120.4 ?
C6 C7 C8 121.2(3) ?
C6 C7 H7 119.4 ?
C8 C7 H7 119.4 ?
C7 C8 C9 121.6(3) ?
C7 C8 C13 119.1(2) ?
C9 C8 C13 119.3(3) ?
C10 C9 C8 121.3(3) ?
C10 C9 H9 119.3 ?
C8 C9 H9 119.3 ?
C9 C10 C11 119.7(3) ?
C9 C10 H10 120.2 ?
C11 C10 H10 120.2 ?
C12 C11 C10 121.4(3) ?
C12 C11 H11 119.3 ?
C10 C11 H11 119.3 ?
C11 C12 C13 120.1(3) ?
C11 C12 H12 120.0 ?
C13 C12 H12 120.0 ?
C12 C13 C8 118.1(2) ?
C12 C13 C4 122.4(3) ?
C8 C13 C4 119.5(2) ?
O3 C14 O2 121.6(2) y
O3 C14 C2 126.8(2) y
O2 C14 C2 111.6(2) y
O2 C15 C16 107.7(3) y
O2 C15 H15A 110.2 ?
C16 C15 H15A 110.2 ?
O2 C15 H15B 110.2 ?
C16 C15 H15B 110.2 ?
H15A C15 H15B 108.5 ?
C15 C16 H16A 109.5 ?
C15 C16 H16B 109.5 ?
H16A C16 H16B 109.5 ?
C15 C16 H16C 109.5 ?
H16A C16 H16C 109.5 ?
H16B C16 H16C 109.5 ?
C22 C17 C18 116.3(2) ?
C22 C17 C3 118.6(2) ?
C18 C17 C3 125.1(2) ?
C19 C18 C17 121.6(2) ?
C19 C18 Cl1 116.9(2) ?
C17 C18 Cl1 121.50(19) ?
C20 C19 C18 119.5(2) ?
C20 C19 H19 120.3 ?
C18 C19 H19 120.3 ?
C19 C20 C21 121.2(2) ?
C19 C20 Cl2 120.1(2) ?
C21 C20 Cl2 118.7(2) ?
C20 C21 C22 118.7(3) ?
C20 C21 H21 120.6 ?
C22 C21 H21 120.6 ?
C21 C22 C17 122.6(2) ?
C21 C22 H22 118.7 ?
C17 C22 H22 118.7 ?

loop_
_geom_bond_atom_site_label_1
_geom_bond_atom_site_label_2
_geom_bond_site_symmetry_2
_geom_bond_distance
_geom_bond_publ_flag
Cl1 C18 . 1.740(3) ?
Cl2 C20 . 1.741(3) ?
O1 C1 . 1.361(3) y
O1 C5 . 1.391(3) y
O2 C14 . 1.343(3) y
O2 C15 . 1.452(3) y
O3 C14 . 1.233(3) y
N C1 . 1.335(3) y
N H1A . 0.859(10) ?
N H1B . 0.851(10) ?
C1 C2 . 1.362(3) y
C2 C14 . 1.424(3) ?
C2 C3 . 1.520(3) y
C3 C4 . 1.513(3) y
C3 C17 . 1.531(3) ?
C3 H3 . 0.9800 ?
C4 C5 . 1.365(3) y
C4 C13 . 1.436(3) ?
C5 C6 . 1.394(4) ?
C6 C7 . 1.353(4) ?
C6 H6 . 0.9300 ?
C7 C8 . 1.406(4) ?
C7 H7 . 0.9300 ?
C8 C9 . 1.407(4) ?
C8 C13 . 1.421(4) ?
C9 C10 . 1.351(5) ?
C9 H9 . 0.9300 ?
C10 C11 . 1.386(5) ?
C10 H10 . 0.9300 ?
C11 C12 . 1.378(4) ?
C11 H11 . 0.9300 ?
C12 C13 . 1.409(4) ?
C12 H12 . 0.9300 ?
C15 C16 . 1.456(6) ?
C15 H15A . 0.9700 ?
C15 H15B . 0.9700 ?
C16 H16A . 0.9600 ?
C16 H16B . 0.9600 ?
C16 H16C . 0.9600 ?
C17 C22 . 1.386(3) ?
C17 C18 . 1.397(3) ?
C18 C19 . 1.391(4) ?
C19 C20 . 1.358(4) ?
C19 H19 . 0.9300 ?
C20 C21 . 1.371(4) ?
C21 C22 . 1.385(4) ?
C21 H21 . 0.9300 ?
C22 H22 . 0.9300 ?

loop_
_geom_hbond_atom_site_label_D
_geom_hbond_atom_site_label_H
_geom_hbond_atom_site_label_A
_geom_hbond_site_symmetry_A
_geom_hbond_distance_DH
_geom_hbond_distance_HA
_geom_hbond_distance_DA
_geom_hbond_angle_DHA
N H1A O3 . 0.859(10) 2.09(2) 2.726(3) 130(2)
N H1B O3 2_646 0.851(10) 2.215(13) 3.033(3) 161(3)

loop_
_geom_torsion_atom_site_label_1
_geom_torsion_atom_site_label_2
_geom_torsion_atom_site_label_3
_geom_torsion_atom_site_label_4
_geom_torsion
_geom_torsion_publ_flag
C5 O1 C1 N -165.7(2) y
C5 O1 C1 C2 16.0(3) y
N C1 C2 C14 6.6(4) y
O1 C1 C2 C14 -175.5(2) y
N C1 C2 C3 -168.9(2) y
O1 C1 C2 C3 9.1(4) y
C1 C2 C3 C4 -26.2(3) ?
C14 C2 C3 C4 158.4(2) ?
C1 C2 C3 C17 96.4(3) ?
C14 C2 C3 C17 -79.0(3) ?
C2 C3 C4 C5 20.8(3) ?
C17 C3 C4 C5 -101.3(3) ?
C2 C3 C4 C13 -159.2(2) ?
C17 C3 C4 C13 78.7(3) ?
C13 C4 C5 O1 -178.5(2) ?
C3 C4 C5 O1 1.5(4) ?
C13 C4 C5 C6 1.2(4) ?
C3 C4 C5 C6 -178.8(2) ?
C1 O1 C5 C4 -21.6(3) y
C1 O1 C5 C6 158.7(2) y
C4 C5 C6 C7 -1.6(4) ?
O1 C5 C6 C7 178.1(2) y
C5 C6 C7 C8 -0.7(4) ?
C6 C7 C8 C9 -178.6(3) ?
C6 C7 C8 C13 3.2(4) ?
C7 C8 C9 C10 -177.0(3) ?
C13 C8 C9 C10 1.3(4) ?
C8 C9 C10 C11 0.9(5) ?
C9 C10 C11 C12 -2.3(5) ?
C10 C11 C12 C13 1.3(5) ?
C11 C12 C13 C8 0.9(4) ?
C11 C12 C13 C4 -179.5(3) ?
C7 C8 C13 C12 176.1(3) ?
C9 C8 C13 C12 -2.2(4) ?
C7 C8 C13 C4 -3.5(4) ?
C9 C8 C13 C4 178.3(2) ?
C5 C4 C13 C12 -178.2(2) ?
C3 C4 C13 C12 1.8(4) ?
C5 C4 C13 C8 1.3(4) ?
C3 C4 C13 C8 -178.7(2) ?
C15 O2 C14 O3 -11.5(4) y
C15 O2 C14 C2 170.0(3) y
C1 C2 C14 O3 -2.0(4) ?
C3 C2 C14 O3 173.5(2) ?
C1 C2 C14 O2 176.5(2) ?
C3 C2 C14 O2 -8.1(3) ?
C14 O2 C15 C16 -87.6(4) y
C4 C3 C17 C22 60.5(3) ?
C2 C3 C17 C22 -61.2(3) ?
C4 C3 C17 C18 -121.0(3) ?
C2 C3 C17 C18 117.3(3) ?
C22 C17 C18 C19 -1.1(4) ?
C3 C17 C18 C19 -179.7(2) ?
C22 C17 C18 Cl1 178.42(19) ?
C3 C17 C18 Cl1 -0.2(3) ?
C17 C18 C19 C20 0.3(4) ?
Cl1 C18 C19 C20 -179.3(2) ?
C18 C19 C20 C21 1.6(4) ?
C18 C19 C20 Cl2 -178.1(2) ?
C19 C20 C21 C22 -2.6(4) ?
Cl2 C20 C21 C22 177.1(2) ?
C20 C21 C22 C17 1.7(4) ?
C18 C17 C22 C21 0.1(4) ?
C3 C17 C22 C21 178.8(2) ?

loop_
_cod_related_entry_id
_cod_related_entry_database
_cod_related_entry_code
1 ChemSpider 13076634
